data_2234055
loop_
_publ_author_name
'Li, Hong-Qi'
'Ramachandran, G.'
'Satheesh, V.'
'Sathiyanarayanan, K.'
'Rathore, R. S.'

_publ_section_title
;
 1,1'-[(2-Bromophenyl)methylene]dipyrrolidin-2-one
;
_journal_coeditor_code XU5471
_journal_issue 3
_journal_name_full 'Acta Crystallographica Section E'
_journal_page_first o768
_journal_paper_doi 10.1107/S1600536812006277
_journal_volume 68
_journal_year 2012
_chemical_formula_iupac 'C15 H17 Br N2 O2'
_chemical_formula_moiety 'C15 H17 Br N2 O2'
_chemical_formula_sum 'C15 H17 Br N2 O2'
_chemical_formula_weight 337.22
_chemical_melting_point 354.0(10)
_chemical_name_systematic
;
1,1'-[(2-Bromophenyl)methylene]dipyrrolidin-2-one
;
_space_group_IT_number 14
_symmetry_cell_setting monoclinic
_symmetry_space_group_name_Hall '-P 2yn'
_symmetry_space_group_name_H-M 'P 1 21/n 1'
_atom_sites_solution_hydrogens geom
_atom_sites_solution_primary direct
_atom_sites_solution_secondary difmap
_cell_angle_alpha 90.00
_cell_angle_beta 91.8590(10)
_cell_angle_gamma 90.00
_cell_formula_units_Z 4
_cell_length_a 7.9734(3)
_cell_length_b 11.0788(4)
_cell_length_c 15.9456(6)
_cell_measurement_reflns_used 840
_cell_measurement_temperature 123(2)
_cell_measurement_theta_max 24.0
_cell_measurement_theta_min 2.14
_cell_volume 1407.82(9)
_computing_cell_refinement 'SAINT-Plus (Bruker, 2004)'
_computing_data_collection 'APEX2 (Bruker, 2004)'
_computing_data_reduction 'SAINT-Plus (Bruker, 2004)'
_computing_molecular_graphics 'ORTEP-3 (Farrugia, 1997)'
_computing_publication_material 'SHELXL97 (Sheldrick, 2008) and PLATON (Spek, 2009)'
_computing_structure_refinement 'SHELXL97 (Sheldrick, 2008)'
_computing_structure_solution 'SHELXS97 (Sheldrick, 2008)'
_diffrn_ambient_temperature 123(2)
_diffrn_measured_fraction_theta_full 0.997
_diffrn_measured_fraction_theta_max 0.993
_diffrn_measurement_device_type 'Bruker APEXII CCD area-detector'
_diffrn_measurement_method '\f and \w scans'
_diffrn_radiation_monochromator graphite
_diffrn_radiation_source 'fine-focus sealed tube'
_diffrn_radiation_type MoK\a
_diffrn_radiation_wavelength 0.71073
_diffrn_reflns_av_R_equivalents 0.0272
_diffrn_reflns_av_sigmaI/netI 0.0285
_diffrn_reflns_limit_h_max 11
_diffrn_reflns_limit_h_min -11
_diffrn_reflns_limit_k_max 15
_diffrn_reflns_limit_k_min -14
_diffrn_reflns_limit_l_max 22
_diffrn_reflns_limit_l_min -22
_diffrn_reflns_number 15532
_diffrn_reflns_theta_full 25.00
_diffrn_reflns_theta_max 30.55
_diffrn_reflns_theta_min 2.24
_exptl_absorpt_coefficient_mu 2.923
_exptl_absorpt_correction_T_max 0.6212
_exptl_absorpt_correction_T_min 0.5925
_exptl_absorpt_correction_type multi-scan
_exptl_absorpt_process_details '(SADABS; Bruker, 2004)'
_exptl_crystal_colour colorless
_exptl_crystal_density_diffrn 1.591
_exptl_crystal_density_method 'not measured'
_exptl_crystal_description block
_exptl_crystal_F_000 688
_exptl_crystal_size_max 0.20
_exptl_crystal_size_mid 0.18
_exptl_crystal_size_min 0.18
_refine_diff_density_max 0.428
_refine_diff_density_min -0.384
_refine_ls_extinction_method none
_refine_ls_goodness_of_fit_ref 1.010
_refine_ls_hydrogen_treatment constr
_refine_ls_matrix_type full
_refine_ls_number_parameters 181
_refine_ls_number_reflns 4296
_refine_ls_number_restraints 0
_refine_ls_restrained_S_all 1.010
_refine_ls_R_factor_all 0.0337
_refine_ls_R_factor_gt 0.0250
_refine_ls_shift/su_max 0.002
_refine_ls_shift/su_mean 0.000
_refine_ls_structure_factor_coef Fsqd
_refine_ls_weighting_details 'calc w=1/[\s^2^(Fo^2^)+(0.0228P)^2^+0.7592P] where P=(Fo^2^+2Fc^2^)/3'
_refine_ls_weighting_scheme calc
_refine_ls_wR_factor_gt 0.0549
_refine_ls_wR_factor_ref 0.0574
_reflns_number_gt 3661
_reflns_number_total 4296
_reflns_threshold_expression I>2\s(I)
_cod_data_source_file xu5471.cif
_cod_data_source_block I
_cod_original_sg_symbol_H-M 'P 21/n'
_cod_database_code 2234055
_cod_database_fobs_code 2234055

loop_
_symmetry_equiv_pos_as_xyz
'x, y, z'
'-x+1/2, y+1/2, -z+1/2'
'-x, -y, -z'
'x+1/2, -y+1/2, z+1/2'

loop_
_atom_site_type_symbol
_atom_site_label
_atom_site_fract_x
_atom_site_fract_y
_atom_site_fract_z
_atom_site_U_iso_or_equiv
_atom_site_adp_type
_atom_site_calc_flag
_atom_site_refinement_flags
_atom_site_occupancy
_atom_site_symmetry_multiplicity
C C1 0.86332(17) 0.68852(12) 0.18659(8) 0.0138(3) Uani d . 1 1
H H1 0.9215 0.6106 0.1871 0.017 Uiso calc R 1 1
C C2 0.75434(19) 0.81209(13) 0.05820(9) 0.0182(3) Uani d . 1 1
H H2A 0.8600 0.8379 0.0356 0.022 Uiso calc R 1 1
H H2B 0.7103 0.8762 0.0925 0.022 Uiso calc R 1 1
C C3 0.62857(19) 0.77622(15) -0.01195(9) 0.0218(3) Uani d . 1 1
H H3A 0.5146 0.7938 0.0037 0.026 Uiso calc R 1 1
H H3B 0.6515 0.8186 -0.0636 0.026 Uiso calc R 1 1
C C4 0.6548(2) 0.64047(14) -0.02201(9) 0.0223(3) Uani d . 1 1
H H4A 0.5493 0.6001 -0.0355 0.027 Uiso calc R 1 1
H H4B 0.7329 0.6238 -0.0659 0.027 Uiso calc R 1 1
C C5 0.72546(18) 0.60005(14) 0.06225(9) 0.0178(3) Uani d . 1 1
C C6 0.58936(18) 0.75537(13) 0.25328(9) 0.0180(3) Uani d . 1 1
H H6A 0.5089 0.7226 0.2124 0.022 Uiso calc R 1 1
H H6B 0.6087 0.8398 0.2406 0.022 Uiso calc R 1 1
C C7 0.5283(2) 0.73979(15) 0.34296(10) 0.0231(3) Uani d . 1 1
H H7A 0.5544 0.8108 0.3765 0.028 Uiso calc R 1 1
H H7B 0.4080 0.7264 0.3425 0.028 Uiso calc R 1 1
C C8 0.62238(18) 0.62932(14) 0.37781(9) 0.0191(3) Uani d . 1 1
H H8A 0.6604 0.6428 0.4355 0.023 Uiso calc R 1 1
H H8B 0.5511 0.5584 0.3756 0.023 Uiso calc R 1 1
C C9 0.76951(17) 0.61425(12) 0.32157(8) 0.0151(3) Uani d . 1 1
C C10 0.99547(17) 0.78631(13) 0.19871(8) 0.0139(2) Uani d . 1 1
C C11 0.98318(18) 0.87298(13) 0.26151(9) 0.0169(3) Uani d . 1 1
H H11 0.8926 0.8708 0.2968 0.020 Uiso calc R 1 1
C C12 1.10341(19) 0.96235(14) 0.27229(9) 0.0201(3) Uani d . 1 1
H H12 1.0935 1.0188 0.3150 0.024 Uiso calc R 1 1
C C13 1.23820(19) 0.96825(14) 0.21989(10) 0.0220(3) Uani d . 1 1
H H13 1.3175 1.0293 0.2267 0.026 Uiso calc R 1 1
C C14 1.25446(18) 0.88301(14) 0.15741(10) 0.0200(3) Uani d . 1 1
H H14 1.3442 0.8867 0.1217 0.024 Uiso calc R 1 1
C C15 1.13587(18) 0.79196(13) 0.14840(9) 0.0161(3) Uani d . 1 1
N N1 0.77437(15) 0.69982(10) 0.10618(7) 0.0147(2) Uani d . 1 1
N N2 0.74562(15) 0.68714(10) 0.25438(7) 0.0146(2) Uani d . 1 1
O O1 0.73991(15) 0.49624(10) 0.08795(7) 0.0253(2) Uani d . 1 1
O O2 0.89131(13) 0.54791(10) 0.33318(7) 0.0210(2) Uani d . 1 1
Br Br1 1.171997(18) 0.670483(13) 0.066302(9) 0.01925(5) Uani d . 1 1

loop_
_atom_site_aniso_label
_atom_site_aniso_U_11
_atom_site_aniso_U_22
_atom_site_aniso_U_33
_atom_site_aniso_U_12
_atom_site_aniso_U_13
_atom_site_aniso_U_23
C1 0.0145(6) 0.0132(6) 0.0136(6) 0.0009(5) 0.0010(5) 0.0000(5)
C2 0.0219(7) 0.0148(7) 0.0178(6) 0.0008(5) -0.0014(5) 0.0013(5)
C3 0.0200(7) 0.0269(8) 0.0184(7) 0.0013(6) -0.0022(5) 0.0011(6)
C4 0.0262(8) 0.0241(8) 0.0166(7) -0.0066(6) 0.0000(6) -0.0032(6)
C5 0.0182(6) 0.0188(7) 0.0166(6) -0.0046(5) 0.0040(5) -0.0032(5)
C6 0.0148(6) 0.0160(7) 0.0233(7) 0.0036(5) 0.0030(5) 0.0013(5)
C7 0.0227(7) 0.0219(8) 0.0252(8) 0.0032(6) 0.0089(6) -0.0016(6)
C8 0.0208(7) 0.0197(7) 0.0171(6) -0.0026(6) 0.0044(5) -0.0004(5)
C9 0.0175(6) 0.0125(6) 0.0154(6) -0.0029(5) 0.0006(5) -0.0011(5)
C10 0.0146(6) 0.0133(6) 0.0136(6) 0.0007(5) -0.0014(5) 0.0015(5)
C11 0.0179(7) 0.0174(7) 0.0155(6) 0.0002(5) 0.0000(5) 0.0000(5)
C12 0.0238(7) 0.0169(7) 0.0191(7) -0.0015(6) -0.0049(5) -0.0020(5)
C13 0.0181(7) 0.0195(7) 0.0279(8) -0.0034(6) -0.0049(6) 0.0025(6)
C14 0.0135(6) 0.0227(8) 0.0238(7) 0.0003(6) 0.0011(5) 0.0049(6)
C15 0.0157(6) 0.0167(6) 0.0160(6) 0.0033(5) 0.0000(5) 0.0013(5)
N1 0.0178(6) 0.0123(5) 0.0140(5) -0.0013(4) -0.0008(4) -0.0006(4)
N2 0.0142(5) 0.0140(6) 0.0158(5) 0.0018(4) 0.0029(4) 0.0015(4)
O1 0.0359(6) 0.0154(5) 0.0246(6) -0.0066(5) 0.0020(5) -0.0017(4)
O2 0.0206(5) 0.0194(5) 0.0229(5) 0.0047(4) 0.0015(4) 0.0052(4)
Br1 0.02074(8) 0.01928(8) 0.01803(7) 0.00452(6) 0.00520(5) -0.00019(6)

loop_
_atom_type_symbol
_atom_type_description
_atom_type_scat_dispersion_real
_atom_type_scat_dispersion_imag
_atom_type_scat_source
C C 0.0033 0.0016 'International Tables Vol C Tables 4.2.6.8 and 6.1.1.4'
H H 0.0000 0.0000 'International Tables Vol C Tables 4.2.6.8 and 6.1.1.4'
N N 0.0061 0.0033 'International Tables Vol C Tables 4.2.6.8 and 6.1.1.4'
O O 0.0106 0.0060 'International Tables Vol C Tables 4.2.6.8 and 6.1.1.4'
Br Br -0.2901 2.4595 'International Tables Vol C Tables 4.2.6.8 and 6.1.1.4'

loop_
_geom_angle_atom_site_label_1
_geom_angle_atom_site_label_2
_geom_angle_atom_site_label_3
_geom_angle
N1 C1 N2 110.43(11)
N1 C1 C10 111.61(11)
N2 C1 C10 111.99(11)
N1 C1 H1 107.5
N2 C1 H1 107.5
C10 C1 H1 107.5
N1 C2 C3 102.63(11)
N1 C2 H2A 111.2
C3 C2 H2A 111.2
N1 C2 H2B 111.2
C3 C2 H2B 111.2
H2A C2 H2B 109.2
C4 C3 C2 104.12(12)
C4 C3 H3A 110.9
C2 C3 H3A 110.9
C4 C3 H3B 110.9
C2 C3 H3B 110.9
H3A C3 H3B 109.0
C5 C4 C3 104.31(12)
C5 C4 H4A 110.9
C3 C4 H4A 110.9
C5 C4 H4B 110.9
C3 C4 H4B 110.9
H4A C4 H4B 108.9
O1 C5 N1 124.68(14)
O1 C5 C4 127.23(13)
N1 C5 C4 108.08(12)
N2 C6 C7 103.15(12)
N2 C6 H6A 111.1
C7 C6 H6A 111.1
N2 C6 H6B 111.1
C7 C6 H6B 111.1
H6A C6 H6B 109.1
C8 C7 C6 105.16(11)
C8 C7 H7A 110.7
C6 C7 H7A 110.7
C8 C7 H7B 110.7
C6 C7 H7B 110.7
H7A C7 H7B 108.8
C9 C8 C7 104.72(12)
C9 C8 H8A 110.8
C7 C8 H8A 110.8
C9 C8 H8B 110.8
C7 C8 H8B 110.8
H8A C8 H8B 108.9
O2 C9 N2 124.65(13)
O2 C9 C8 127.11(13)
N2 C9 C8 108.25(12)
C11 C10 C15 117.22(13)
C11 C10 C1 121.22(12)
C15 C10 C1 121.55(12)
C12 C11 C10 121.16(13)
C12 C11 H11 119.4
C10 C11 H11 119.4
C13 C12 C11 120.45(14)
C13 C12 H12 119.8
C11 C12 H12 119.8
C14 C13 C12 119.72(14)
C14 C13 H13 120.1
C12 C13 H13 120.1
C13 C14 C15 119.48(14)
C13 C14 H14 120.3
C15 C14 H14 120.3
C14 C15 C10 121.90(13)
C14 C15 Br1 117.84(11)
C10 C15 Br1 120.24(11)
C5 N1 C1 120.62(12)
C5 N1 C2 113.36(12)
C1 N1 C2 125.19(11)
C9 N2 C1 121.21(11)
C9 N2 C6 114.74(11)
C1 N2 C6 123.90(11)

loop_
_geom_bond_atom_site_label_1
_geom_bond_atom_site_label_2
_geom_bond_distance
C1 N1 1.4504(17)
C1 N2 1.4545(17)
C1 C10 1.5192(19)
C1 H1 0.9800
C2 N1 1.4664(18)
C2 C3 1.530(2)
C2 H2A 0.9700
C2 H2B 0.9700
C3 C4 1.528(2)
C3 H3A 0.9700
C3 H3B 0.9700
C4 C5 1.508(2)
C4 H4A 0.9700
C4 H4B 0.9700
C5 O1 1.2251(19)
C5 N1 1.3589(18)
C6 N2 1.4569(18)
C6 C7 1.535(2)
C6 H6A 0.9700
C6 H6B 0.9700
C7 C8 1.531(2)
C7 H7A 0.9700
C7 H7B 0.9700
C8 C9 1.5088(19)
C8 H8A 0.9700
C8 H8B 0.9700
C9 O2 1.2272(17)
C9 N2 1.3501(18)
C10 C11 1.393(2)
C10 C15 1.3997(19)
C11 C12 1.385(2)
C11 H11 0.9300
C12 C13 1.384(2)
C12 H12 0.9300
C13 C14 1.382(2)
C13 H13 0.9300
C14 C15 1.387(2)
C14 H14 0.9300
C15 Br1 1.9059(14)

loop_
_geom_hbond_atom_site_label_D
_geom_hbond_atom_site_label_H
_geom_hbond_atom_site_label_A
_geom_hbond_site_symmetry_A
_geom_hbond_distance_DH
_geom_hbond_distance_HA
_geom_hbond_distance_DA
_geom_hbond_angle_DHA
_geom_hbond_publ_flag
C2 H2B O2 2_655 0.97 2.40 3.363(2) 174 y
C6 H6B O2 2_655 0.97 2.59 3.528(2) 163 y
C11 H11 O1 2_655 0.93 2.56 3.328(2) 140 y
C13 H13 O2 2_755 0.93 2.55 3.223(2) 130 y
C8 H8B Cg 2_645 0.97 2.75 3.6405(19) 152 y

loop_
_geom_torsion_atom_site_label_1
_geom_torsion_atom_site_label_2
_geom_torsion_atom_site_label_3
_geom_torsion_atom_site_label_4
_geom_torsion
N1 C2 C3 C4 -26.53(15)
C2 C3 C4 C5 25.03(15)
C3 C4 C5 O1 166.88(15)
C3 C4 C5 N1 -14.00(16)
N2 C6 C7 C8 -19.18(15)
C6 C7 C8 C9 18.77(16)
C7 C8 C9 O2 168.80(14)
C7 C8 C9 N2 -11.29(16)
N1 C1 C10 C11 115.42(14)
N2 C1 C10 C11 -8.97(18)
N1 C1 C10 C15 -65.71(16)
N2 C1 C10 C15 169.89(12)
C15 C10 C11 C12 1.3(2)
C1 C10 C11 C12 -179.76(13)
C10 C11 C12 C13 0.8(2)
C11 C12 C13 C14 -1.2(2)
C12 C13 C14 C15 -0.5(2)
C13 C14 C15 C10 2.7(2)
C13 C14 C15 Br1 -175.86(11)
C11 C10 C15 C14 -3.0(2)
C1 C10 C15 C14 178.04(13)
C11 C10 C15 Br1 175.43(10)
C1 C10 C15 Br1 -3.48(18)
O1 C5 N1 C1 5.5(2)
C4 C5 N1 C1 -173.64(12)
O1 C5 N1 C2 175.60(14)
C4 C5 N1 C2 -3.55(16)
N2 C1 N1 C5 -91.10(15)
C10 C1 N1 C5 143.64(12)
N2 C1 N1 C2 100.04(15)
C10 C1 N1 C2 -25.22(18)
C3 C2 N1 C5 19.40(16)
C3 C2 N1 C1 -171.04(12)
O2 C9 N2 C1 2.8(2)
C8 C9 N2 C1 -177.13(12)
O2 C9 N2 C6 178.53(13)
C8 C9 N2 C6 -1.39(16)
N1 C1 N2 C9 141.19(13)
C10 C1 N2 C9 -93.76(15)
N1 C1 N2 C6 -34.15(17)
C10 C1 N2 C6 90.89(15)
C7 C6 N2 C9 13.31(16)
C7 C6 N2 C1 -171.07(12)

loop_
_cod_related_entry_id
_cod_related_entry_database
_cod_related_entry_code
1 ChemSpider 29328254
